data_2017816
loop_
_publ_author_name
'Zhang, Wenhui'
'Oliver, Allen G.'
'Serianni, Anthony S.'

_publ_section_title
;
 4-Deoxy-4-fluoro-\b-<small>D</small>-glucopyranose
;
_journal_coeditor_code FN3060
_journal_issue 10
_journal_name_full 'Acta Crystallographica Section C'
_journal_page_first o496
_journal_page_last o498
_journal_paper_doi 10.1107/S0108270110034001
_journal_volume 66
_journal_year 2010
_chemical_formula_iupac 'C6 H11 F O5'
_chemical_formula_moiety 'C6 H11 F O5'
_chemical_formula_sum 'C6 H11 F O5'
_chemical_formula_weight 182.15
_chemical_name_common
;
4-deoxy-4-fluoro-\b-D-glucopyranose
;
_chemical_name_systematic
;
4-Deoxy-4-fluoro-\b-D-<i>ribo</i>-hexopyranose
;
_space_group_IT_number 19
_symmetry_cell_setting orthorhombic
_symmetry_space_group_name_Hall 'P 2ac 2ab'
_symmetry_space_group_name_H-M 'P 21 21 21'
_atom_sites_solution_hydrogens geom
_atom_sites_solution_primary direct
_atom_sites_solution_secondary difmap
_audit_creation_method SHELXL97
_cell_angle_alpha 90.00
_cell_angle_beta 90.00
_cell_angle_gamma 90.00
_cell_formula_units_Z 4
_cell_length_a 6.5323(2)
_cell_length_b 9.2055(3)
_cell_length_c 12.6007(3)
_cell_measurement_reflns_used 4938
_cell_measurement_temperature 100(2)
_cell_measurement_theta_max 68.56
_cell_measurement_theta_min 5.95
_cell_volume 757.72(4)
_computing_cell_refinement 'SAINT (Bruker Nonius, 2008)'
_computing_data_collection 'APEX2 (Bruker Nonius, 2008)'
_computing_data_reduction 'SAINT (Bruker Nonius, 2008)'
_computing_molecular_graphics
;
XP (Sheldrick, 2008), POV-Ray (Cason, 2003) and DIAMOND
(Brandenburg, 2009)
;
_computing_publication_material
;
XCIF (Sheldrick, 2008), enCIFer (Allen <i>et al.</i>, 2004) and
publCIF
(Westrip, 2010)
;
_computing_structure_refinement 'SHELXL97 (Sheldrick, 2008)'
_computing_structure_solution 'SHELXS97 (Sheldrick, 2008)'
_diffrn_ambient_temperature 100(2)
_diffrn_detector_area_resol_mean 8.33
_diffrn_measured_fraction_theta_full 0.993
_diffrn_measured_fraction_theta_max 0.993
_diffrn_measurement_device_type 'Bruker APEX'
_diffrn_measurement_method '\w and \f scans'
_diffrn_radiation_monochromator graphite
_diffrn_radiation_source 'fine-focus sealed tube'
_diffrn_radiation_type CuK\a
_diffrn_radiation_wavelength 1.54178
_diffrn_reflns_av_R_equivalents 0.0215
_diffrn_reflns_av_sigmaI/netI 0.0126
_diffrn_reflns_limit_h_max 7
_diffrn_reflns_limit_h_min -7
_diffrn_reflns_limit_k_max 11
_diffrn_reflns_limit_k_min -11
_diffrn_reflns_limit_l_max 15
_diffrn_reflns_limit_l_min -14
_diffrn_reflns_number 7231
_diffrn_reflns_theta_full 69.51
_diffrn_reflns_theta_max 69.51
_diffrn_reflns_theta_min 5.95
_exptl_absorpt_coefficient_mu 1.354
_exptl_absorpt_correction_T_max 0.9280
_exptl_absorpt_correction_T_min 0.7247
_exptl_absorpt_correction_type numerical
_exptl_absorpt_process_details '(SADABS; Sheldrick, 2008)'
_exptl_crystal_colour colourless
_exptl_crystal_density_diffrn 1.597
_exptl_crystal_density_method 'not measured'
_exptl_crystal_description block
_exptl_crystal_F_000 384
_exptl_crystal_size_max 0.34
_exptl_crystal_size_mid 0.15
_exptl_crystal_size_min 0.10
_refine_diff_density_max 0.275
_refine_diff_density_min -0.178
_refine_ls_abs_structure_details 'Flack (1983), with how many Friedel pairs?'
_refine_ls_abs_structure_Flack 0.10(17)
_refine_ls_extinction_method none
_refine_ls_goodness_of_fit_ref 1.076
_refine_ls_hydrogen_treatment constr
_refine_ls_matrix_type full
_refine_ls_number_parameters 114
_refine_ls_number_reflns 1387
_refine_ls_number_restraints 1
_refine_ls_restrained_S_all 1.081
_refine_ls_R_factor_all 0.0257
_refine_ls_R_factor_gt 0.0254
_refine_ls_shift/su_max 0.000
_refine_ls_shift/su_mean 0.000
_refine_ls_structure_factor_coef Fsqd
_refine_ls_weighting_details 'calc w = 1/[\s^2^(Fo^2^)+(0.0378P)^2^+0.2270P] where P=(Fo^2^+2Fc^2^)/3'
_refine_ls_weighting_scheme calc
_refine_ls_wR_factor_gt 0.0669
_refine_ls_wR_factor_ref 0.0671
_reflns_number_gt 1370
_reflns_number_total 1387
_reflns_threshold_expression I>2\s(I)
_cod_data_source_file fn3060.cif
_cod_data_source_block I
_cod_database_code 2017816
_cod_database_fobs_code 2017816

loop_
_symmetry_equiv_pos_as_xyz
'x, y, z'
'-x+1/2, -y, z+1/2'
'-x, y+1/2, -z+1/2'
'x+1/2, -y+1/2, -z'

loop_
_atom_site_type_symbol
_atom_site_label
_atom_site_fract_x
_atom_site_fract_y
_atom_site_fract_z
_atom_site_U_iso_or_equiv
_atom_site_adp_type
_atom_site_calc_flag
_atom_site_refinement_flags
_atom_site_occupancy
_atom_site_disorder_assembly
_atom_site_disorder_group
F F1 0.56428(14) 0.16570(10) 0.48204(6) 0.0236(2) Uani d . 1 A .
O O1 -0.08223(17) -0.07264(11) 0.27767(8) 0.0178(3) Uani d PD 0.941(4) A 1
H H1 -0.1731 -0.0200 0.2503 0.021 Uiso calc PR 0.941(4) A 1
C C1 0.0426(2) 0.01068(15) 0.34008(11) 0.0156(3) Uani d PD 0.941(4) A 1
H H1A -0.0342 0.0955 0.3697 0.019 Uiso calc PR 0.941(4) A 1
O O1A -0.087(3) 0.112(2) 0.3624(16) 0.031(6) Uiso d PD 0.059(4) A 2
H H1' -0.1217 0.1549 0.3064 0.037 Uiso calc PR 0.059(4) A 2
C C1A 0.0426(2) 0.01068(15) 0.34008(11) 0.0156(3) Uani d PD 0.059(4) A 2
H H1'' -0.0349 -0.0585 0.2939 0.019 Uiso calc PR 0.059(4) A 2
O O2 -0.03205(15) -0.12883(11) 0.49724(8) 0.0184(2) Uani d . 1 A .
H H2 -0.0732 -0.2113 0.4782 0.022 Uiso calc R 1 . .
O O3 0.38767(16) -0.09828(10) 0.56534(7) 0.0177(2) Uani d . 1 . .
H H3 0.3526 -0.0798 0.6280 0.021 Uiso calc R 1 . .
O O5 0.21163(15) 0.05906(11) 0.27557(7) 0.0150(2) Uani d . 1 . .
O O6 0.61590(16) 0.09796(11) 0.20418(8) 0.0199(2) Uani d . 1 A .
H H6 0.5935 0.0973 0.1385 0.024 Uiso calc R 1 . .
C C2 0.1289(2) -0.08277(15) 0.42899(11) 0.0148(3) Uani d . 1 . .
H H2A 0.1955 -0.1704 0.3973 0.018 Uiso calc R 1 A 1
C C3 0.2874(2) -0.00016(14) 0.49472(11) 0.0144(3) Uani d . 1 A .
H H3A 0.2174 0.0775 0.5367 0.017 Uiso calc R 1 . .
C C4 0.4459(2) 0.06832(15) 0.42247(10) 0.0155(3) Uani d . 1 . .
H H4A 0.5362 -0.0092 0.3925 0.019 Uiso calc R 1 A .
C C5 0.3468(2) 0.15405(15) 0.33150(11) 0.0151(3) Uani d . 1 A .
H H5A 0.2664 0.2368 0.3616 0.018 Uiso calc R 1 . .
C C6 0.5011(3) 0.21230(16) 0.25249(13) 0.0181(3) Uani d . 1 . .
H H6A 0.4285 0.2679 0.1968 0.022 Uiso calc R 1 A .
H H6B 0.5960 0.2794 0.2892 0.022 Uiso calc R 1 . .

loop_
_atom_site_aniso_label
_atom_site_aniso_U_11
_atom_site_aniso_U_22
_atom_site_aniso_U_33
_atom_site_aniso_U_12
_atom_site_aniso_U_13
_atom_site_aniso_U_23
F1 0.0285(5) 0.0250(4) 0.0172(4) -0.0121(4) -0.0055(4) -0.0007(3)
O1 0.0161(5) 0.0205(6) 0.0169(6) -0.0015(4) -0.0044(4) 0.0017(4)
C1 0.0132(7) 0.0175(7) 0.0160(7) -0.0007(6) 0.0017(5) 0.0014(6)
C1A 0.0132(7) 0.0175(7) 0.0160(7) -0.0007(6) 0.0017(5) 0.0014(6)
O2 0.0218(5) 0.0196(5) 0.0139(5) -0.0052(4) 0.0051(4) -0.0007(4)
O3 0.0242(5) 0.0206(5) 0.0082(4) 0.0046(4) -0.0004(4) 0.0013(4)
O5 0.0149(5) 0.0194(5) 0.0105(5) -0.0022(4) 0.0000(4) 0.0020(4)
O6 0.0174(5) 0.0296(5) 0.0126(5) 0.0033(4) 0.0001(4) 0.0035(4)
C2 0.0165(7) 0.0153(6) 0.0125(6) 0.0011(6) 0.0033(5) 0.0005(5)
C3 0.0183(7) 0.0139(6) 0.0110(6) 0.0027(5) -0.0003(6) 0.0002(5)
C4 0.0176(7) 0.0169(6) 0.0121(6) -0.0012(6) -0.0032(5) -0.0010(5)
C5 0.0171(7) 0.0146(6) 0.0136(6) -0.0013(6) -0.0011(5) -0.0006(6)
C6 0.0203(7) 0.0184(7) 0.0156(6) -0.0034(6) 0.0002(6) 0.0016(5)

loop_
_atom_type_symbol
_atom_type_description
_atom_type_scat_dispersion_real
_atom_type_scat_dispersion_imag
_atom_type_scat_source
C C 0.0181 0.0091 'International Tables Vol C Tables 4.2.6.8 and 6.1.1.4'
H H 0.0000 0.0000 'International Tables Vol C Tables 4.2.6.8 and 6.1.1.4'
O O 0.0492 0.0322 'International Tables Vol C Tables 4.2.6.8 and 6.1.1.4'
F F 0.0727 0.0534 'International Tables Vol C Tables 4.2.6.8 and 6.1.1.4'

loop_
_geom_angle_atom_site_label_1
_geom_angle_atom_site_label_2
_geom_angle_atom_site_label_3
_geom_angle_site_symmetry_1
_geom_angle_site_symmetry_3
_geom_angle
_geom_angle_publ_flag
C1 O1 H1 . . 109.5 ?
O1 C1 O5 . . 107.80(11) ?
O1 C1 C2 . . 109.10(11) ?
O5 C1 C2 . . 107.84(11) ?
O1 C1 H1A . . 110.7 ?
O5 C1 H1A . . 110.7 ?
C2 C1 H1A . . 110.7 ?
C2 O2 H2 . . 109.5 ?
C3 O3 H3 . . 109.5 ?
C5 O5 C1 . . 112.60(10) ?
C6 O6 H6 . . 109.5 ?
O2 C2 C1 . . 109.88(11) ?
O2 C2 C3 . . 108.74(11) ?
C1 C2 C3 . . 111.63(11) ?
O2 C2 H2A . . 108.8 ?
C1 C2 H2A . . 108.8 ?
C3 C2 H2A . . 108.8 ?
O3 C3 C4 . . 108.92(11) ?
O3 C3 C2 . . 109.51(11) ?
C4 C3 C2 . . 110.13(11) ?
O3 C3 H3A . . 109.4 ?
C4 C3 H3A . . 109.4 ?
C2 C3 H3A . . 109.4 ?
F1 C4 C3 . . 108.74(10) ?
F1 C4 C5 . . 107.68(11) ?
C3 C4 C5 . . 111.98(12) ?
F1 C4 H4A . . 109.5 ?
C3 C4 H4A . . 109.5 ?
C5 C4 H4A . . 109.5 ?
O5 C5 C6 . . 107.68(11) ?
O5 C5 C4 . . 108.32(11) ?
C6 C5 C4 . . 113.09(12) ?
O5 C5 H5A . . 109.2 ?
C6 C5 H5A . . 109.2 ?
C4 C5 H5A . . 109.2 ?
O6 C6 C5 . . 111.62(12) ?
O6 C6 H6A . . 109.3 ?
C5 C6 H6A . . 109.3 ?
O6 C6 H6B . . 109.3 ?
C5 C6 H6B . . 109.3 ?
H6A C6 H6B . . 108.0 ?
O5 C1A O1A . . 113.6(9) ?
C2 C1A O1A . . 119.4(9) ?

loop_
_geom_bond_atom_site_label_1
_geom_bond_atom_site_label_2
_geom_bond_site_symmetry_2
_geom_bond_distance
_geom_bond_publ_flag
F1 C4 . 1.4019(16) ?
O1 C1 . 1.3682(17) ?
O1 H1 . 0.8400 ?
C1 O5 . 1.4415(16) ?
C1 C2 . 1.5208(18) ?
C1 H1A . 1.0000 ?
O1A H1' . 0.8400 ?
O2 C2 . 1.4228(16) ?
O2 H2 . 0.8400 ?
O3 C3 . 1.4272(16) ?
O3 H3 . 0.8400 ?
O5 C5 . 1.4285(17) ?
O6 C6 . 1.4286(19) ?
O6 H6 . 0.8400 ?
C2 C3 . 1.5286(19) ?
C2 H2A . 1.0000 ?
C3 C4 . 1.5158(19) ?
C3 H3A . 1.0000 ?
C4 C5 . 1.5348(18) ?
C4 H4A . 1.0000 ?
C5 C6 . 1.515(2) ?
C5 H5A . 1.0000 ?
C6 H6A . 0.9900 ?
C6 H6B . 0.9900 ?
C1A O1A . 1.291(15) ?

loop_
_geom_hbond_atom_site_label_D
_geom_hbond_atom_site_label_H
_geom_hbond_atom_site_label_A
_geom_hbond_site_symmetry_A
_geom_hbond_distance_DH
_geom_hbond_distance_HA
_geom_hbond_distance_DA
_geom_hbond_angle_DHA
O1 H1 O6 1_455 0.84 1.85 2.6855(14) 174.1
O2 H2 O3 4_446 0.84 1.85 2.6847(14) 169.3
O3 H3 O5 2 0.84 1.92 2.7511(13) 173.2
O6 H6 O2 2_554 0.84 1.85 2.6796(14) 170.2

loop_
_geom_torsion_atom_site_label_1
_geom_torsion_atom_site_label_2
_geom_torsion_atom_site_label_3
_geom_torsion_atom_site_label_4
_geom_torsion_site_symmetry_1
_geom_torsion_site_symmetry_2
_geom_torsion_site_symmetry_3
_geom_torsion_site_symmetry_4
_geom_torsion
_geom_torsion_publ_flag
O1 C1 O5 C5 . . . . 176.79(11) ?
C2 C1 O5 C5 . . . . -65.54(13) ?
O1 C1 C2 O2 . . . . -65.30(13) ?
O5 C1 C2 O2 . . . . 177.88(10) ?
O1 C1 C2 C3 . . . . 173.97(11) ?
O5 C1 C2 C3 . . . . 57.15(14) ?
O2 C2 C3 O3 . . . . 68.05(14) ?
C1 C2 C3 O3 . . . . -170.56(10) ?
O2 C2 C3 C4 . . . . -172.20(10) ?
C1 C2 C3 C4 . . . . -50.81(14) ?
O3 C3 C4 F1 . . . . -71.34(13) ?
C2 C3 C4 F1 . . . . 168.55(11) ?
O3 C3 C4 C5 . . . . 169.78(11) ?
C2 C3 C4 C5 . . . . 49.68(14) ?
C1 O5 C5 C6 . . . . -172.90(11) ?
C1 O5 C5 C4 . . . . 64.47(14) ?
F1 C4 C5 O5 . . . . -175.04(10) ?
C3 C4 C5 O5 . . . . -55.55(14) ?
F1 C4 C5 C6 . . . . 65.69(15) ?
C3 C4 C5 C6 . . . . -174.82(12) ?
O5 C5 C6 O6 . . . . -59.56(15) ?
C4 C5 C6 O6 . . . . 60.08(16) ?
